data_2211098
loop_
_publ_author_name
'Harrison, William T. A.'
'Yathirajan, H. S.'
'Narayana, B.'
'Mithun, A.'
'Sarojini, B. K.'

_publ_section_title
;
 (2<i>E</i>)-1-(4-Chlorophenyl)-3-[4-(methylsulfanyl)phenyl]prop-2-en-1-one
;
_journal_coeditor_code LH2180
_journal_issue 11
_journal_name_full 'Acta Crystallographica Section E'
_journal_page_first o5290
_journal_page_last o5292
_journal_paper_doi 10.1107/S1600536806037330
_journal_volume 62
_journal_year 2006
_chemical_formula_iupac 'C16 H13 Cl O S'
_chemical_formula_moiety 'C16 H13 Cl O S'
_chemical_formula_sum 'C16 H13 Cl O S'
_chemical_formula_weight 288.77
_chemical_name_systematic
;
(2E)-1-(4-Chlorophenyl)-3-[4-(methylsulfanyl)phenyl]prop-2-en-1-one
;
_space_group_IT_number 9
_symmetry_cell_setting monoclinic
_symmetry_space_group_name_Hall 'C -2yc'
_symmetry_space_group_name_H-M 'C 1 c 1'
_atom_sites_solution_hydrogens geom
_atom_sites_solution_primary direct
_atom_sites_solution_secondary difmap
_audit_creation_method SHELXL-97
_cell_angle_alpha 90.00
_cell_angle_beta 90.376(4)
_cell_angle_gamma 90.00
_cell_formula_units_Z 4
_cell_length_a 33.371(2)
_cell_length_b 6.9767(5)
_cell_length_c 5.8228(3)
_cell_measurement_reflns_used 1626
_cell_measurement_temperature 120(2)
_cell_measurement_theta_max 27.48
_cell_measurement_theta_min 2.91
_cell_volume 1355.63(14)
_computing_cell_refinement 'SCALEPACK (Otwinowski & Minor, 1997)'
_computing_data_collection 'COLLECT (Nonius, 1998)'
_computing_data_reduction
;
SCALEPACK and DENZO (Otwinowski & Minor, 1997), and SORTAV (Blessing,
1995)
;
_computing_molecular_graphics 'ORTEP-3 (Farrugia, 1997)'
_computing_publication_material SHELXL97
_computing_structure_refinement 'SHELXL97 (Sheldrick, 1997)'
_computing_structure_solution 'SHELXS97 (Sheldrick, 1997)'
_diffrn_ambient_temperature 120(2)
_diffrn_measured_fraction_theta_full 0.996
_diffrn_measured_fraction_theta_max 0.996
_diffrn_measurement_device_type 'Nonius KappaCCD'
_diffrn_measurement_method '\w and \f'
_diffrn_radiation_monochromator graphite
_diffrn_radiation_source 'fine-focus sealed tube'
_diffrn_radiation_type MoK\a
_diffrn_radiation_wavelength 0.71073
_diffrn_reflns_av_R_equivalents 0.0472
_diffrn_reflns_av_sigmaI/netI 0.0598
_diffrn_reflns_limit_h_max 42
_diffrn_reflns_limit_h_min -43
_diffrn_reflns_limit_k_max 9
_diffrn_reflns_limit_k_min -9
_diffrn_reflns_limit_l_max 7
_diffrn_reflns_limit_l_min -7
_diffrn_reflns_number 8628
_diffrn_reflns_theta_full 27.55
_diffrn_reflns_theta_max 27.55
_diffrn_reflns_theta_min 2.98
_diffrn_standards_decay_% 0
_exptl_absorpt_coefficient_mu 0.423
_exptl_absorpt_correction_T_max 0.983
_exptl_absorpt_correction_T_min 0.823
_exptl_absorpt_correction_type multi-scan
_exptl_absorpt_process_details '(SADABS; Bruker, 2003)'
_exptl_crystal_colour colourless
_exptl_crystal_density_diffrn 1.415
_exptl_crystal_density_method 'not measured'
_exptl_crystal_description plate
_exptl_crystal_F_000 600
_exptl_crystal_size_max 0.48
_exptl_crystal_size_mid 0.24
_exptl_crystal_size_min 0.04
_refine_diff_density_max 0.248
_refine_diff_density_min -0.267
_refine_ls_abs_structure_details 'Flack (1983), 1399 Friedel pairs'
_refine_ls_abs_structure_Flack 0.07(6)
_refine_ls_extinction_method none
_refine_ls_goodness_of_fit_ref 1.045
_refine_ls_hydrogen_treatment constr
_refine_ls_matrix_type full
_refine_ls_number_parameters 173
_refine_ls_number_reflns 2964
_refine_ls_number_restraints 2
_refine_ls_restrained_S_all 1.045
_refine_ls_R_factor_all 0.0495
_refine_ls_R_factor_gt 0.0405
_refine_ls_shift/su_max 0.001
_refine_ls_shift/su_mean 0.000
_refine_ls_structure_factor_coef Fsqd
_refine_ls_weighting_details 'calc w=1/[\s^2^(Fo^2^)+(0.0314P)^2^+0.6117P] where P=(Fo^2^+2Fc^2^)/3'
_refine_ls_weighting_scheme calc
_refine_ls_wR_factor_gt 0.0833
_refine_ls_wR_factor_ref 0.0870
_reflns_number_gt 2634
_reflns_number_total 2964
_reflns_threshold_expression I>2\s(I)
_cod_data_source_file lh2180.cif
_cod_data_source_block I
_cod_original_sg_symbol_H-M 'C c'
_cod_database_code 2211098
_cod_database_fobs_code 2211098

loop_
_symmetry_equiv_pos_as_xyz
'x, y, z'
'x, -y, z+1/2'
'x+1/2, y+1/2, z'
'x+1/2, -y+1/2, z+1/2'

loop_
_atom_site_type_symbol
_atom_site_label
_atom_site_fract_x
_atom_site_fract_y
_atom_site_fract_z
_atom_site_U_iso_or_equiv
_atom_site_adp_type
_atom_site_calc_flag
_atom_site_refinement_flags
_atom_site_occupancy
C C1 0.54021(8) 0.8115(3) 0.5478(4) 0.0204(5) Uani d . 1
H H1 0.5184 0.8519 0.6400 0.025 Uiso calc R 1
C C2 0.57921(9) 0.8272(4) 0.6312(5) 0.0220(6) Uani d . 1
H H2 0.5843 0.8802 0.7789 0.026 Uiso calc R 1
C C3 0.61055(8) 0.7644(4) 0.4957(4) 0.0216(5) Uani d . 1
C C4 0.60414(8) 0.6857(4) 0.2795(4) 0.0221(6) Uani d . 1
H H4 0.6259 0.6408 0.1900 0.026 Uiso calc R 1
C C5 0.56524(8) 0.6744(3) 0.1984(4) 0.0203(5) Uani d . 1
H H5 0.5604 0.6230 0.0498 0.024 Uiso calc R 1
C C6 0.53297(9) 0.7367(3) 0.3295(4) 0.0192(5) Uani d . 1
C C7 0.49173(9) 0.7303(3) 0.2283(4) 0.0222(6) Uani d . 1
C C8 0.45713(9) 0.7309(4) 0.3847(5) 0.0214(5) Uani d . 1
H H8 0.4607 0.6982 0.5419 0.026 Uiso calc R 1
C C9 0.42085(8) 0.7773(4) 0.3059(4) 0.0194(6) Uani d . 1
H H9 0.4195 0.8203 0.1512 0.023 Uiso calc R 1
C C10 0.38283(8) 0.7699(3) 0.4299(4) 0.0194(6) Uani d . 1
C C11 0.37873(8) 0.6891(3) 0.6506(4) 0.0193(5) Uani d . 1
H H11 0.4020 0.6474 0.7315 0.023 Uiso calc R 1
C C12 0.34175(8) 0.6696(4) 0.7509(4) 0.0194(6) Uani d . 1
H H12 0.3397 0.6145 0.8996 0.023 Uiso calc R 1
C C13 0.30687(8) 0.7306(3) 0.6350(4) 0.0190(5) Uani d . 1
C C14 0.31051(8) 0.8129(3) 0.4189(4) 0.0207(5) Uani d . 1
H H14 0.2873 0.8566 0.3391 0.025 Uiso calc R 1
C C15 0.34806(8) 0.8313(3) 0.3197(4) 0.0194(5) Uani d . 1
H H15 0.3500 0.8876 0.1717 0.023 Uiso calc R 1
C C16 0.22499(9) 0.7720(4) 0.5694(5) 0.0328(7) Uani d . 1
H H16A 0.1980 0.7445 0.6258 0.049 Uiso calc R 1
H H16B 0.2295 0.7021 0.4259 0.049 Uiso calc R 1
H H16C 0.2277 0.9099 0.5417 0.049 Uiso calc R 1
O O1 0.48761(7) 0.7269(3) 0.0189(3) 0.0286(5) Uani d . 1
S S1 0.26129(2) 0.69787(9) 0.77988(9) 0.02479(17) Uani d . 1
Cl Cl1 0.65933(2) 0.78324(11) 0.60236(9) 0.03329(19) Uani d . 1

loop_
_atom_site_aniso_label
_atom_site_aniso_U_11
_atom_site_aniso_U_22
_atom_site_aniso_U_33
_atom_site_aniso_U_12
_atom_site_aniso_U_13
_atom_site_aniso_U_23
C1 0.0240(14) 0.0178(12) 0.0196(13) -0.0004(10) 0.0048(10) 0.0017(9)
C2 0.0303(18) 0.0164(13) 0.0194(13) -0.0007(12) 0.0000(11) -0.0022(11)
C3 0.0204(14) 0.0204(13) 0.0238(13) -0.0012(10) -0.0038(10) 0.0040(10)
C4 0.0218(14) 0.0189(13) 0.0256(13) 0.0013(10) 0.0036(11) -0.0013(10)
C5 0.0254(14) 0.0180(12) 0.0175(12) -0.0017(10) 0.0013(10) -0.0006(9)
C6 0.0229(14) 0.0130(11) 0.0217(13) -0.0003(10) 0.0012(10) 0.0017(10)
C7 0.0265(15) 0.0167(12) 0.0234(14) -0.0006(11) -0.0012(11) -0.0003(10)
C8 0.0236(15) 0.0193(12) 0.0214(13) -0.0018(11) 0.0021(11) 0.0014(10)
C9 0.0260(16) 0.0144(13) 0.0178(13) -0.0018(10) -0.0002(11) -0.0008(9)
C10 0.0231(15) 0.0149(12) 0.0204(13) -0.0002(10) -0.0016(11) -0.0027(10)
C11 0.0218(14) 0.0152(12) 0.0207(13) -0.0002(10) -0.0059(10) 0.0018(9)
C12 0.0274(18) 0.0147(12) 0.0161(13) -0.0020(12) -0.0024(11) -0.0001(10)
C13 0.0233(14) 0.0145(11) 0.0192(13) -0.0007(10) 0.0023(10) -0.0036(9)
C14 0.0225(14) 0.0196(13) 0.0201(12) 0.0021(11) -0.0016(10) 0.0002(10)
C15 0.0256(15) 0.0147(12) 0.0179(12) -0.0002(10) -0.0015(10) 0.0000(9)
C16 0.0185(15) 0.0423(16) 0.0375(16) 0.0030(13) -0.0010(12) 0.0062(14)
O1 0.0255(12) 0.0417(12) 0.0185(10) -0.0004(10) 0.0000(8) -0.0006(8)
S1 0.0227(4) 0.0266(4) 0.0251(3) -0.0007(3) 0.0030(3) 0.0013(3)
Cl1 0.0237(4) 0.0407(4) 0.0354(4) -0.0031(3) -0.0060(3) -0.0009(3)

loop_
_atom_type_symbol
_atom_type_description
_atom_type_scat_dispersion_real
_atom_type_scat_dispersion_imag
_atom_type_scat_source
C C 0.0033 0.0016 'International Tables Vol C Tables 4.2.6.8 and 6.1.1.4'
H H 0.0000 0.0000 'International Tables Vol C Tables 4.2.6.8 and 6.1.1.4'
O O 0.0106 0.0060 'International Tables Vol C Tables 4.2.6.8 and 6.1.1.4'
S S 0.1246 0.1234 'International Tables Vol C Tables 4.2.6.8 and 6.1.1.4'
Cl Cl 0.1484 0.1585 'International Tables Vol C Tables 4.2.6.8 and 6.1.1.4'

loop_
_geom_angle_atom_site_label_1
_geom_angle_atom_site_label_2
_geom_angle_atom_site_label_3
_geom_angle
C2 C1 C6 120.3(2)
C2 C1 H1 119.8
C6 C1 H1 119.8
C3 C2 C1 119.0(2)
C3 C2 H2 120.5
C1 C2 H2 120.5
C2 C3 C4 121.9(3)
C2 C3 Cl1 118.7(2)
C4 C3 Cl1 119.4(2)
C5 C4 C3 118.1(2)
C5 C4 H4 120.9
C3 C4 H4 120.9
C4 C5 C6 121.5(2)
C4 C5 H5 119.2
C6 C5 H5 119.2
C5 C6 C1 119.1(2)
C5 C6 C7 119.2(2)
C1 C6 C7 121.6(2)
O1 C7 C8 122.0(3)
O1 C7 C6 119.3(2)
C8 C7 C6 118.6(2)
C9 C8 C7 120.1(2)
C9 C8 H8 120.0
C7 C8 H8 120.0
C8 C9 C10 127.6(2)
C8 C9 H9 116.2
C10 C9 H9 116.2
C15 C10 C11 117.2(2)
C15 C10 C9 119.0(2)
C11 C10 C9 123.5(2)
C12 C11 C10 121.3(2)
C12 C11 H11 119.4
C10 C11 H11 119.4
C11 C12 C13 120.5(2)
C11 C12 H12 119.7
C13 C12 H12 119.7
C14 C13 C12 118.8(3)
C14 C13 S1 124.7(2)
C12 C13 S1 116.47(19)
C15 C14 C13 119.9(2)
C15 C14 H14 120.0
C13 C14 H14 120.0
C14 C15 C10 122.2(2)
C14 C15 H15 118.9
C10 C15 H15 118.9
S1 C16 H16A 109.5
S1 C16 H16B 109.5
H16A C16 H16B 109.5
S1 C16 H16C 109.5
H16A C16 H16C 109.5
H16B C16 H16C 109.5
C13 S1 C16 102.55(13)

loop_
_geom_bond_atom_site_label_1
_geom_bond_atom_site_label_2
_geom_bond_distance
C1 C2 1.391(4)
C1 C6 1.394(3)
C1 H1 0.9500
C2 C3 1.385(4)
C2 H2 0.9500
C3 C4 1.388(4)
C3 Cl1 1.743(3)
C4 C5 1.381(4)
C4 H4 0.9500
C5 C6 1.394(4)
C5 H5 0.9500
C6 C7 1.494(4)
C7 O1 1.227(3)
C7 C8 1.475(4)
C8 C9 1.332(4)
C8 H8 0.9500
C9 C10 1.465(4)
C9 H9 0.9500
C10 C15 1.390(4)
C10 C11 1.411(3)
C11 C12 1.376(4)
C11 H11 0.9500
C12 C13 1.407(4)
C12 H12 0.9500
C13 C14 1.389(3)
C13 S1 1.759(3)
C14 C15 1.389(4)
C14 H14 0.9500
C15 H15 0.9500
C16 S1 1.794(3)
C16 H16A 0.9800
C16 H16B 0.9800
C16 H16C 0.9800

loop_
_geom_hbond_atom_site_label_D
_geom_hbond_atom_site_label_H
_geom_hbond_atom_site_label_A
_geom_hbond_site_symmetry_A
_geom_hbond_distance_DH
_geom_hbond_distance_HA
_geom_hbond_distance_DA
_geom_hbond_angle_DHA
C1 H1 O1 1_556 0.95 2.59 3.319(3) 134

loop_
_geom_torsion_atom_site_label_1
_geom_torsion_atom_site_label_2
_geom_torsion_atom_site_label_3
_geom_torsion_atom_site_label_4
_geom_torsion
_geom_torsion_publ_flag
C6 C1 C2 C3 -1.1(4) ?
C1 C2 C3 C4 -0.2(4) ?
C1 C2 C3 Cl1 -179.6(2) ?
C2 C3 C4 C5 1.3(4) ?
Cl1 C3 C4 C5 -179.33(18) ?
C3 C4 C5 C6 -1.1(4) ?
C4 C5 C6 C1 -0.2(4) ?
C4 C5 C6 C7 176.9(2) ?
C2 C1 C6 C5 1.3(3) ?
C2 C1 C6 C7 -175.7(2) ?
C5 C6 C7 O1 -21.6(3) y
C1 C6 C7 O1 155.4(2) ?
C5 C6 C7 C8 159.2(2) ?
C1 C6 C7 C8 -23.8(3) ?
O1 C7 C8 C9 -17.4(4) ?
C6 C7 C8 C9 161.8(2) ?
C7 C8 C9 C10 174.3(2) ?
C8 C9 C10 C15 177.7(3) ?
C8 C9 C10 C11 -7.6(4) y
C15 C10 C11 C12 0.9(3) ?
C9 C10 C11 C12 -173.9(2) ?
C10 C11 C12 C13 -0.1(4) ?
C11 C12 C13 C14 -0.8(4) ?
C11 C12 C13 S1 179.86(18) ?
C12 C13 C14 C15 0.9(3) ?
S1 C13 C14 C15 -179.79(19) ?
C13 C14 C15 C10 -0.1(4) ?
C11 C10 C15 C14 -0.8(4) ?
C9 C10 C15 C14 174.3(2) ?
C14 C13 S1 C16 5.5(2) ?
C12 C13 S1 C16 -175.16(19) ?

loop_
_cod_related_entry_id
_cod_related_entry_database
_cod_related_entry_code
1 ChemSpider 30655092
